data_2000087
loop_
_publ_author_name
'Masse, R.'
'Durif, A.'

_publ_section_title
;
 Syntheses and crystal structures of \a methyl alaninium dihydrogen
 monophosphate and L\b methyl alaninium dihydrogen monophosphate. An
 approach for the design and preparation of polar organic-inorganic materials
;
_journal_issue 1-4
_journal_name_full 'Zeitschrift f\"ur Kristallographie - Crystalline Materials'
_journal_page_first 19
_journal_page_last 32
_journal_paper_doi 10.1524/zkri.1989.190.14.19
_journal_volume 190
_journal_year 1990
_chemical_formula_sum 'C4 H12 N O6 P'
_space_group_IT_number 2
_symmetry_cell_setting triclinic
_symmetry_Int_Tables_number 2
_symmetry_space_group_name_Hall '-P 1'
_symmetry_space_group_name_H-M 'P -1'
_cell_angle_alpha 97.32(5)
_cell_angle_beta 107.50(5)
_cell_angle_gamma 81.16(5)
_cell_formula_units_Z 2
_cell_length_a 10.060(2)
_cell_length_b 7.634(2)
_cell_length_c 5.852(2)
_cell_volume 421.955
_exptl_crystal_density_diffrn 1.582
_refine_ls_R_factor_gt 0.026
_refine_ls_wR_factor_gt 0.026
_cod_depositor_comments
;
 Marking atoms 'H2?' and 'H3' as belonging to disorder sites '1' and '2' with
 the occupancies of 0.5 after consulting the original publication.

 Antanas Vaitkus,
 2017-08-08
;
_cod_original_formula_sum 'C4 H12 N1 O6 P1'
_cod_database_code 2000087

loop_
_symmetry_equiv_pos_site_id
_symmetry_equiv_pos_as_xyz
1 x,y,z
2 -x,-y,-z

loop_
_atom_site_label
_atom_site_type_symbol
_atom_site_fract_x
_atom_site_fract_y
_atom_site_fract_z
_atom_site_occupancy
_atom_site_disorder_group
P1 P 0.07843(3) 0.27070(4) 0.72918(5) 1 .
O1 O -0.00736(8) 0.4488(1) 0.7819(1) 1 .
O2 O 0.13348(9) 0.2904(1) 0.5101(1) 1 .
O3 O -0.02046(9) 0.1254(1) 0.6529(2) 1 .
O4 O 0.20428(8) 0.2234(1) 0.9364(1) 1 .
O5 O 0.44692(9) 0.2896(1) 0.9429(2) 1 .
O6 O 0.46695(8) 0.0248(1) 0.7335(2) 1 .
N1 N 0.73161(9) 0.0379(1) 0.7415(2) 1 .
C1 C 0.5136(1) 0.1613(1) 0.8344(2) 1 .
C2 C 0.6585(1) 0.2033(1) 0.8395(2) 1 .
C3 C 0.7467(1) 0.2538(2) 1.0941(2) 1 .
C4 C 0.6382(1) 0.3496(2) 0.6720(2) 1 .
H1 H 0.091(2) 0.361(3) 0.427(4) 1 .
H2? H -0.003(4) 0.527(6) 0.093(6) 0.5 1
H3 H 0.003(4) 0.047(5) 0.575(7) 0.5 2
H4 H 0.361(2) 0.262(3) 0.934(4) 1 .
H5 H 0.811(2) 0.062(3) 0.725(3) 1 .
H6 H 0.752(2) -0.051(3) 0.844(3) 1 .
H7 H 0.678(2) 0.000(3) 0.600(4) 1 .
H8 H 0.704(2) 0.360(3) 1.154(3) 1 .
H9 H 0.839(2) 0.269(3) 1.083(4) 1 .
H10 H 0.756(5) 0.161(3) 1.200(4) 1 .
H11 H 0.729(2) 0.371(3) 0.664(5) 1 .
H12 H 0.585(2) 0.315(3) 0.510(3) 1 .
H13 H 0.588(2) 0.451(3) 0.725(3) 1 .

loop_
_atom_type_symbol
_atom_type_radius_bond
C 0.68
H 0.23
N 0.68
O 0.68
P 1.05
